data_4337686
loop_
_publ_author_name
'Sun, Yong-Gang'
'Ji, Shu-Fang'
'Huo, Peng'
'Yin, Jing-Xue'
'Huang, Yu-De'
'Zhu, Qin-Yu'
'Dai, Jie'

_publ_section_title
;
 Role of the coordination center in photocurrent behavior of a
 tetrathiafulvalene and metal complex dyad.
;
_journal_issue 6
_journal_name_full 'Inorganic chemistry'
_journal_page_first 3078
_journal_page_last 3087
_journal_paper_doi 10.1021/ic402993y
_journal_volume 53
_journal_year 2014
_chemical_formula_sum 'C34 H42 N4 Ni O8 S6'
_chemical_formula_weight 885.79
_chemical_name_systematic
; 
 ? 
;
_space_group_IT_number 13
_symmetry_cell_setting monoclinic
_symmetry_Int_Tables_number 13
_symmetry_space_group_name_Hall '-P 2yac'
_symmetry_space_group_name_H-M 'P 1 2/n 1'
_atom_sites_solution_hydrogens geom
_atom_sites_solution_primary direct
_atom_sites_solution_secondary difmap
_audit_creation_method SHELXL-97
_cell_angle_alpha 90.00
_cell_angle_beta 91.594(3)
_cell_angle_gamma 90.00
_cell_formula_units_Z 4
_cell_length_a 8.7233(8)
_cell_length_b 9.9107(9)
_cell_length_c 47.563(5)
_cell_measurement_reflns_used 9160
_cell_measurement_temperature 193(2)
_cell_measurement_theta_max 25.3
_cell_measurement_theta_min 3.1
_cell_volume 4110.4(7)
_computing_structure_refinement 'SHELXL-97 (Sheldrick, 1997)'
_computing_structure_solution 'SHELXS-97 (Sheldrick, 1990)'
_diffrn_ambient_temperature 193(2)
_diffrn_detector_area_resol_mean 7.31
_diffrn_measured_fraction_theta_full 0.965
_diffrn_measured_fraction_theta_max 0.965
_diffrn_measurement_device_type 'Rigaku Mercury'
_diffrn_measurement_method \w
_diffrn_radiation_monochromator graphite
_diffrn_radiation_source 'fine-focus sealed tube'
_diffrn_radiation_type MoK\a
_diffrn_radiation_wavelength 0.71070
_diffrn_reflns_av_R_equivalents 0.0942
_diffrn_reflns_av_sigmaI/netI 0.1057
_diffrn_reflns_limit_h_max 10
_diffrn_reflns_limit_h_min -10
_diffrn_reflns_limit_k_max 11
_diffrn_reflns_limit_k_min -10
_diffrn_reflns_limit_l_max 56
_diffrn_reflns_limit_l_min -56
_diffrn_reflns_number 27204
_diffrn_reflns_theta_full 24.99
_diffrn_reflns_theta_max 24.99
_diffrn_reflns_theta_min 3.11
_exptl_absorpt_coefficient_mu 0.829
_exptl_absorpt_correction_T_max 0.928
_exptl_absorpt_correction_T_min 0.767
_exptl_absorpt_correction_type multi-scan
_exptl_absorpt_process_details 'Jacobson, R. (1998) Private communication'
_exptl_crystal_colour red
_exptl_crystal_density_diffrn 1.431
_exptl_crystal_density_method 'not measured'
_exptl_crystal_description block
_exptl_crystal_F_000 1848
_exptl_crystal_size_max 0.32
_exptl_crystal_size_mid 0.30
_exptl_crystal_size_min 0.09
_refine_diff_density_max 0.874
_refine_diff_density_min -0.601
_refine_diff_density_rms 0.094
_refine_ls_extinction_method none
_refine_ls_goodness_of_fit_ref 1.046
_refine_ls_hydrogen_treatment constr
_refine_ls_matrix_type full
_refine_ls_number_parameters 486
_refine_ls_number_reflns 6997
_refine_ls_number_restraints 2
_refine_ls_restrained_S_all 1.054
_refine_ls_R_factor_all 0.1283
_refine_ls_R_factor_gt 0.0899
_refine_ls_shift/su_max 0.009
_refine_ls_shift/su_mean 0.000
_refine_ls_structure_factor_coef Fsqd
_refine_ls_weighting_details 'calc w=1/[\s^2^(Fo^2^)+(0.0009P)^2^+25.5760P] where P=(Fo^2^+2Fc^2^)/3'
_refine_ls_weighting_scheme calc
_refine_ls_wR_factor_gt 0.1436
_refine_ls_wR_factor_ref 0.1602
_reflns_number_gt 5083
_reflns_number_total 6997
_reflns_threshold_expression >2sigma(I)
_cod_data_source_file ic402993y_si_002.cif
_cod_data_source_block Ni
_cod_original_cell_volume 4110.5(7)
_cod_original_sg_symbol_H-M 'P 2/n'
_cod_database_code 4337686

loop_
_symmetry_equiv_pos_as_xyz
'x, y, z'
'-x+1/2, y, -z+1/2'
'-x, -y, -z'
'x-1/2, -y, z-1/2'

loop_
_atom_site_label
_atom_site_type_symbol
_atom_site_fract_x
_atom_site_fract_y
_atom_site_fract_z
_atom_site_U_iso_or_equiv
_atom_site_adp_type
_atom_site_occupancy
_atom_site_symmetry_multiplicity
_atom_site_calc_flag
_atom_site_refinement_flags
Ni1 Ni 0.88486(9) 1.11085(8) 0.060890(16) 0.0261(2) Uani 1 1 d .
S1 S 1.0910(2) 0.96734(18) 0.21224(4) 0.0374(4) Uani 1 1 d .
S2 S 1.1685(2) 0.72046(17) 0.18106(3) 0.0325(4) Uani 1 1 d .
S3 S 0.9859(3) 0.78498(19) 0.26508(4) 0.0454(5) Uani 1 1 d .
S4 S 1.0595(2) 0.53883(19) 0.23331(4) 0.0411(5) Uani 1 1 d .
S5 S 0.9508(2) 0.6357(2) 0.31960(4) 0.0540(6) Uani 1 1 d .
S6 S 1.0396(4) 0.3623(3) 0.28463(6) 0.0813(8) Uani 1 1 d D
O1 O 1.3286(5) 1.1731(5) 0.16257(11) 0.0424(12) Uani 1 1 d .
O2 O 1.2736(5) 0.7465(5) 0.12701(10) 0.0392(12) Uani 1 1 d .
O3 O 0.8615(4) 0.9982(4) 0.09574(9) 0.0267(10) Uani 1 1 d .
O4 O 0.8007(5) 0.9535(5) 0.03742(9) 0.0321(11) Uani 1 1 d .
O5 O 0.6724(5) 1.1919(5) 0.06719(9) 0.0315(11) Uani 1 1 d .
O6 O 0.8986(5) 1.2193(5) 0.02453(9) 0.0327(11) Uani 1 1 d .
O7 O 0.6185(6) 0.2073(5) 0.12503(10) 0.0477(13) Uani 1 1 d .
H7 H 0.6388 0.2012 0.1079 0.072 Uiso 1 1 calc R
O8 O 0.7781(6) 0.1098(7) 0.17049(12) 0.0628(16) Uani 1 1 d .
H8 H 0.7280 0.1384 0.1564 0.094 Uiso 1 1 calc R
N1 N 1.0786(6) 1.2065(5) 0.17250(11) 0.0312(13) Uani 1 1 d .
H1 H 0.9947 1.1724 0.1795 0.037 Uiso 1 1 calc R
N2 N 0.9798(5) 1.2705(5) 0.08588(11) 0.0266(12) Uani 1 1 d .
N3 N 1.3843(5) 0.9502(5) 0.12801(10) 0.0258(12) Uani 1 1 d .
H3 H 1.4002 1.0259 0.1373 0.031 Uiso 1 1 calc R
N4 N 1.1080(6) 1.0362(5) 0.05589(10) 0.0267(12) Uani 1 1 d .
C1 C 1.1852(7) 0.9878(7) 0.18072(13) 0.0285(15) Uani 1 1 d .
C2 C 1.2253(7) 0.8764(6) 0.16693(12) 0.0247(14) Uani 1 1 d .
C3 C 1.1014(8) 0.7909(7) 0.21203(14) 0.0336(16) Uani 1 1 d .
C4 C 1.0557(8) 0.7160(7) 0.23403(13) 0.0335(16) Uani 1 1 d .
C5 C 0.9910(10) 0.6328(8) 0.28385(17) 0.054(2) Uani 1 1 d .
C6 C 1.0245(11) 0.5200(8) 0.26886(18) 0.060(2) Uani 1 1 d .
C7 C 0.7667(8) 0.6112(9) 0.31167(16) 0.050(2) Uani 1 1 d .
H7A H 0.7227 0.6939 0.3035 0.074 Uiso 1 1 calc R
H7B H 0.7124 0.5877 0.3288 0.074 Uiso 1 1 calc R
H7C H 0.7560 0.5375 0.2980 0.074 Uiso 1 1 calc R
C9 C 1.2062(8) 1.1306(6) 0.17074(13) 0.0290(15) Uani 1 1 d .
C10 C 1.0813(9) 1.3456(6) 0.16261(13) 0.0346(16) Uani 1 1 d .
H10A H 1.1792 1.3879 0.1689 0.042 Uiso 1 1 calc R
H10B H 0.9970 1.3961 0.1713 0.042 Uiso 1 1 calc R
C11 C 1.0647(8) 1.3581(6) 0.13067(14) 0.0323(16) Uani 1 1 d .
C12 C 0.9953(7) 1.2597(7) 0.11402(13) 0.0298(15) Uani 1 1 d .
H12 H 0.9570 1.1812 0.1229 0.036 Uiso 1 1 calc R
C13 C 1.0310(8) 1.3831(7) 0.07407(14) 0.0345(16) Uani 1 1 d .
H13 H 1.0211 1.3918 0.0542 0.041 Uiso 1 1 calc R
C14 C 1.0971(9) 1.4870(8) 0.08907(16) 0.047(2) Uani 1 1 d .
H14 H 1.1287 1.5669 0.0798 0.056 Uiso 1 1 calc R
C15 C 1.1171(9) 1.4735(7) 0.11812(16) 0.0431(18) Uani 1 1 d .
H15 H 1.1658 1.5425 0.1290 0.052 Uiso 1 1 calc R
C16 C 1.2970(7) 0.8545(7) 0.13876(13) 0.0271(14) Uani 1 1 d .
C17 C 1.4533(7) 0.9300(7) 0.10104(12) 0.0290(15) Uani 1 1 d .
H17A H 1.4852 0.8345 0.0996 0.035 Uiso 1 1 calc R
H17B H 1.5470 0.9862 0.1003 0.035 Uiso 1 1 calc R
C18 C 1.3497(7) 0.9641(6) 0.07581(13) 0.0262(14) Uani 1 1 d .
C19 C 1.2002(6) 1.0037(6) 0.07776(13) 0.0238(14) Uani 1 1 d .
H19 H 1.1588 1.0085 0.0960 0.029 Uiso 1 1 calc R
C20 C 1.1654(7) 1.0246(7) 0.03004(14) 0.0346(16) Uani 1 1 d .
H20 H 1.1020 1.0457 0.0141 0.041 Uiso 1 1 calc R
C21 C 1.3139(8) 0.9827(7) 0.02616(14) 0.0359(17) Uani 1 1 d .
H21 H 1.3507 0.9737 0.0076 0.043 Uiso 1 1 calc R
C22 C 1.4093(8) 0.9540(7) 0.04885(14) 0.0353(16) Uani 1 1 d .
H22 H 1.5128 0.9280 0.0463 0.042 Uiso 1 1 calc R
C23 C 0.8468(7) 0.8714(7) 0.09633(14) 0.0296(15) Uani 1 1 d .
C24 C 0.8230(8) 0.7887(7) 0.07317(14) 0.0371(17) Uani 1 1 d .
H24 H 0.8245 0.6942 0.0764 0.045 Uiso 1 1 calc R
C25 C 0.7970(7) 0.8313(7) 0.04559(15) 0.0345(16) Uani 1 1 d .
C26 C 0.8553(9) 0.8068(8) 0.12527(15) 0.047(2) Uani 1 1 d .
H26A H 0.9375 0.8493 0.1366 0.070 Uiso 1 1 calc R
H26B H 0.8766 0.7102 0.1234 0.070 Uiso 1 1 calc R
H26C H 0.7573 0.8192 0.1345 0.070 Uiso 1 1 calc R
C27 C 0.7536(9) 0.7307(8) 0.02301(15) 0.0446(19) Uani 1 1 d .
H27A H 0.6507 0.7515 0.0154 0.067 Uiso 1 1 calc R
H27B H 0.7543 0.6396 0.0310 0.067 Uiso 1 1 calc R
H27C H 0.8275 0.7356 0.0079 0.067 Uiso 1 1 calc R
C28 C 0.5989(7) 1.2674(7) 0.05036(15) 0.0335(16) Uani 1 1 d .
C29 C 0.6476(8) 1.3118(7) 0.02419(14) 0.0373(17) Uani 1 1 d .
H29 H 0.5763 1.3626 0.0131 0.045 Uiso 1 1 calc R
C30 C 0.7923(8) 1.2884(7) 0.01269(14) 0.0361(16) Uani 1 1 d .
C31 C 0.4400(8) 1.3149(8) 0.05892(17) 0.0453(19) Uani 1 1 d .
H31A H 0.3968 1.2496 0.0720 0.068 Uiso 1 1 calc R
H31B H 0.3727 1.3223 0.0422 0.068 Uiso 1 1 calc R
H31C H 0.4488 1.4032 0.0681 0.068 Uiso 1 1 calc R
C32 C 0.8266(9) 1.3482(8) -0.01521(15) 0.050(2) Uani 1 1 d .
H32A H 0.8912 1.4283 -0.0125 0.075 Uiso 1 1 calc R
H32B H 0.7304 1.3739 -0.0249 0.075 Uiso 1 1 calc R
H32C H 0.8806 1.2818 -0.0265 0.075 Uiso 1 1 calc R
C33 C 0.5845(11) 0.3444(8) 0.13167(19) 0.065(3) Uani 1 1 d .
H33A H 0.5890 0.3566 0.1521 0.097 Uiso 1 1 calc R
H33B H 0.4814 0.3669 0.1244 0.097 Uiso 1 1 calc R
H33C H 0.6596 0.4038 0.1230 0.097 Uiso 1 1 calc R
C34 C 0.6805(9) 0.0337(9) 0.18765(18) 0.058(2) Uani 1 1 d .
H34A H 0.7287 0.0228 0.2064 0.086 Uiso 1 1 calc R
H34B H 0.6627 -0.0552 0.1792 0.086 Uiso 1 1 calc R
H34C H 0.5824 0.0809 0.1893 0.086 Uiso 1 1 calc R
C8A C 0.8666(15) 0.3509(16) 0.2726(3) 0.049(3) Uiso 0.50 1 d PD
C8B C 1.0698(18) 0.2551(15) 0.2582(3) 0.049(3) Uiso 0.50 1 d PD

loop_
_atom_site_aniso_label
_atom_site_aniso_U_11
_atom_site_aniso_U_22
_atom_site_aniso_U_33
_atom_site_aniso_U_23
_atom_site_aniso_U_13
_atom_site_aniso_U_12
Ni1 0.0251(4) 0.0311(5) 0.0219(4) 0.0016(4) -0.0014(3) 0.0005(4)
S1 0.0523(11) 0.0330(10) 0.0272(9) -0.0003(8) 0.0062(8) 0.0049(9)
S2 0.0448(10) 0.0276(9) 0.0253(8) 0.0014(7) 0.0021(8) 0.0009(8)
S3 0.0740(14) 0.0361(10) 0.0267(9) 0.0021(8) 0.0094(10) 0.0081(10)
S4 0.0637(13) 0.0341(10) 0.0256(9) 0.0026(8) 0.0016(9) 0.0069(9)
S5 0.0540(12) 0.0624(14) 0.0455(12) 0.0003(11) -0.0005(10) -0.0072(11)
S6 0.125(2) 0.0548(15) 0.0652(16) 0.0178(13) 0.0211(16) 0.0125(15)
O1 0.039(3) 0.035(3) 0.053(3) -0.005(2) 0.008(3) -0.008(2)
O2 0.049(3) 0.033(3) 0.035(3) -0.011(2) 0.003(2) -0.012(2)
O3 0.022(2) 0.032(3) 0.026(2) 0.004(2) -0.0003(19) -0.0021(19)
O4 0.027(2) 0.038(3) 0.031(3) -0.003(2) -0.003(2) 0.000(2)
O5 0.032(2) 0.038(3) 0.024(2) 0.002(2) -0.003(2) -0.001(2)
O6 0.032(2) 0.038(3) 0.028(2) 0.003(2) 0.004(2) 0.000(2)
O7 0.055(3) 0.051(3) 0.038(3) -0.003(3) 0.009(3) 0.004(3)
O8 0.045(3) 0.090(5) 0.053(4) 0.029(3) -0.007(3) -0.014(3)
N1 0.032(3) 0.029(3) 0.033(3) -0.002(3) -0.002(3) -0.003(3)
N2 0.022(3) 0.028(3) 0.030(3) 0.009(2) 0.000(2) 0.003(2)
N3 0.026(3) 0.031(3) 0.021(3) 0.000(2) -0.004(2) -0.002(2)
N4 0.025(3) 0.033(3) 0.022(3) 0.003(2) -0.001(2) 0.002(2)
C1 0.032(4) 0.033(4) 0.021(3) -0.003(3) 0.004(3) 0.001(3)
C2 0.022(3) 0.029(3) 0.023(3) 0.001(3) -0.007(3) 0.001(3)
C3 0.045(4) 0.027(4) 0.029(4) 0.004(3) -0.003(3) -0.001(3)
C4 0.042(4) 0.037(4) 0.021(3) 0.001(3) -0.002(3) 0.012(3)
C5 0.069(6) 0.045(5) 0.048(5) 0.008(4) 0.007(4) -0.001(4)
C6 0.094(7) 0.042(5) 0.045(5) 0.006(4) 0.011(5) -0.001(5)
C7 0.033(4) 0.069(5) 0.046(4) -0.044(4) -0.019(3) 0.017(4)
C9 0.041(4) 0.023(3) 0.022(3) -0.007(3) -0.010(3) 0.006(3)
C10 0.050(4) 0.023(3) 0.030(4) -0.002(3) -0.010(3) 0.002(3)
C11 0.039(4) 0.024(4) 0.033(4) -0.006(3) -0.002(3) 0.009(3)
C12 0.030(4) 0.029(4) 0.031(4) 0.000(3) 0.002(3) -0.001(3)
C13 0.043(4) 0.032(4) 0.029(4) 0.002(3) 0.002(3) -0.001(3)
C14 0.062(5) 0.036(4) 0.042(4) 0.008(4) 0.007(4) -0.011(4)
C15 0.054(5) 0.029(4) 0.046(5) -0.006(4) -0.001(4) -0.004(4)
C16 0.025(3) 0.034(4) 0.022(3) 0.000(3) -0.005(3) -0.002(3)
C17 0.025(3) 0.037(4) 0.025(3) -0.005(3) -0.005(3) -0.002(3)
C18 0.022(3) 0.028(3) 0.028(3) 0.005(3) -0.001(3) -0.005(3)
C19 0.018(3) 0.026(3) 0.028(3) 0.003(3) -0.002(3) -0.001(3)
C20 0.030(4) 0.051(4) 0.023(3) 0.001(3) -0.006(3) 0.002(3)
C21 0.036(4) 0.047(4) 0.025(4) -0.002(3) 0.006(3) 0.003(3)
C22 0.033(4) 0.038(4) 0.035(4) 0.000(3) 0.004(3) 0.003(3)
C23 0.023(3) 0.032(4) 0.034(4) 0.003(3) 0.002(3) -0.001(3)
C24 0.047(4) 0.034(4) 0.029(4) -0.002(3) -0.005(3) 0.005(3)
C25 0.027(4) 0.035(4) 0.041(4) -0.003(3) 0.005(3) 0.000(3)
C26 0.053(5) 0.049(5) 0.037(4) 0.010(4) -0.001(4) -0.001(4)
C27 0.055(5) 0.043(4) 0.036(4) -0.018(4) -0.005(4) -0.004(4)
C28 0.028(4) 0.034(4) 0.038(4) -0.004(3) -0.005(3) -0.001(3)
C29 0.033(4) 0.041(4) 0.037(4) 0.008(3) -0.011(3) 0.009(3)
C30 0.041(4) 0.034(4) 0.032(4) 0.004(3) -0.011(3) 0.003(3)
C31 0.034(4) 0.045(5) 0.057(5) 0.000(4) -0.005(4) 0.013(3)
C32 0.050(5) 0.062(5) 0.037(4) 0.024(4) 0.001(4) 0.005(4)
C33 0.084(7) 0.047(5) 0.064(6) -0.011(5) 0.008(5) -0.003(5)
C34 0.042(5) 0.076(6) 0.055(5) 0.003(5) 0.003(4) -0.009(4)

loop_
_atom_type_symbol
_atom_type_description
_atom_type_scat_dispersion_real
_atom_type_scat_dispersion_imag
_atom_type_scat_source
C C 0.0033 0.0016 'International Tables Vol C Tables 4.2.6.8 and 6.1.1.4'
H H 0.0000 0.0000 'International Tables Vol C Tables 4.2.6.8 and 6.1.1.4'
N N 0.0061 0.0033 'International Tables Vol C Tables 4.2.6.8 and 6.1.1.4'
Ni Ni 0.3393 1.1124 'International Tables Vol C Tables 4.2.6.8 and 6.1.1.4'
O O 0.0106 0.0060 'International Tables Vol C Tables 4.2.6.8 and 6.1.1.4'
S S 0.1246 0.1234 'International Tables Vol C Tables 4.2.6.8 and 6.1.1.4'

loop_
_geom_angle_atom_site_label_1
_geom_angle_atom_site_label_2
_geom_angle_atom_site_label_3
_geom_angle
O3 Ni1 O4 89.05(18)
O3 Ni1 O6 176.81(18)
O4 Ni1 O6 88.15(18)
O3 Ni1 O5 89.09(17)
O4 Ni1 O5 93.79(17)
O6 Ni1 O5 89.57(17)
O3 Ni1 N4 90.77(18)
O4 Ni1 N4 89.40(19)
O6 Ni1 N4 90.74(18)
O5 Ni1 N4 176.8(2)
O3 Ni1 N2 89.94(18)
O4 Ni1 N2 177.85(19)
O6 Ni1 N2 92.90(19)
O5 Ni1 N2 88.09(18)
N4 Ni1 N2 88.72(19)
C1 S1 C3 94.9(3)
C3 S2 C2 94.3(3)
C4 S3 C5 95.1(4)
C6 S4 C4 94.8(4)
C7 S5 C5 89.8(4)
C8A S6 C8B 81.6(8)
C8A S6 C6 81.4(7)
C8B S6 C6 105.0(6)
C23 O3 Ni1 125.6(4)
C25 O4 Ni1 124.9(4)
C28 O5 Ni1 125.9(4)
C30 O6 Ni1 126.8(4)
C33 O7 H7 109.5
C34 O8 H8 109.5
C9 N1 C10 119.1(6)
C9 N1 H1 120.4
C10 N1 H1 120.4
C13 N2 C12 117.4(6)
C13 N2 Ni1 121.1(4)
C12 N2 Ni1 121.5(4)
C16 N3 C17 120.0(5)
C16 N3 H3 120.0
C17 N3 H3 120.0
C19 N4 C20 117.4(5)
C19 N4 Ni1 122.4(4)
C20 N4 Ni1 120.2(4)
C2 C1 C9 125.9(5)
C2 C1 S1 117.6(5)
C9 C1 S1 116.4(4)
C1 C2 C16 132.5(6)
C1 C2 S2 117.2(5)
C16 C2 S2 109.9(4)
C4 C3 S2 123.1(5)
C4 C3 S1 121.8(5)
S2 C3 S1 115.0(4)
C3 C4 S3 123.7(5)
C3 C4 S4 121.8(5)
S3 C4 S4 114.5(4)
C6 C5 S5 125.1(6)
C6 C5 S3 116.3(6)
S5 C5 S3 118.6(5)
C5 C6 S4 117.9(6)
C5 C6 S6 121.8(6)
S4 C6 S6 120.3(5)
S5 C7 H7A 109.5
S5 C7 H7B 109.5
H7A C7 H7B 109.5
S5 C7 H7C 109.5
H7A C7 H7C 109.5
H7B C7 H7C 109.5
O1 C9 N1 123.9(6)
O1 C9 C1 122.7(6)
N1 C9 C1 113.4(6)
N1 C10 C11 113.3(5)
N1 C10 H10A 108.9
C11 C10 H10A 108.9
N1 C10 H10B 108.9
C11 C10 H10B 108.9
H10A C10 H10B 107.7
C15 C11 C12 118.9(6)
C15 C11 C10 118.4(6)
C12 C11 C10 122.7(6)
N2 C12 C11 122.9(6)
N2 C12 H12 118.5
C11 C12 H12 118.5
N2 C13 C14 123.5(6)
N2 C13 H13 118.3
C14 C13 H13 118.3
C13 C14 C15 118.8(7)
C13 C14 H14 120.6
C15 C14 H14 120.6
C11 C15 C14 118.5(7)
C11 C15 H15 120.8
C14 C15 H15 120.8
O2 C16 N3 122.7(6)
O2 C16 C2 117.6(6)
N3 C16 C2 119.7(6)
N3 C17 C18 114.6(5)
N3 C17 H17A 108.6
C18 C17 H17A 108.6
N3 C17 H17B 108.6
C18 C17 H17B 108.6
H17A C17 H17B 107.6
C19 C18 C22 117.5(6)
C19 C18 C17 123.9(6)
C22 C18 C17 118.6(5)
N4 C19 C18 124.8(6)
N4 C19 H19 117.6
C18 C19 H19 117.6
N4 C20 C21 121.6(6)
N4 C20 H20 119.2
C21 C20 H20 119.2
C22 C21 C20 120.6(6)
C22 C21 H21 119.7
C20 C21 H21 119.7
C21 C22 C18 118.2(6)
C21 C22 H22 120.9
C18 C22 H22 120.9
O3 C23 C24 125.8(6)
O3 C23 C26 115.9(6)
C24 C23 C26 118.3(6)
C23 C24 C25 126.0(7)
C23 C24 H24 117.0
C25 C24 H24 117.0
O4 C25 C24 124.9(7)
O4 C25 C27 114.8(6)
C24 C25 C27 120.2(6)
C23 C26 H26A 109.5
C23 C26 H26B 109.5
H26A C26 H26B 109.5
C23 C26 H26C 109.5
H26A C26 H26C 109.5
H26B C26 H26C 109.5
C25 C27 H27A 109.5
C25 C27 H27B 109.5
H27A C27 H27B 109.5
C25 C27 H27C 109.5
H27A C27 H27C 109.5
H27B C27 H27C 109.5
O5 C28 C29 126.3(6)
O5 C28 C31 117.6(6)
C29 C28 C31 116.1(6)
C28 C29 C30 126.3(6)
C28 C29 H29 116.9
C30 C29 H29 116.9
O6 C30 C29 124.6(6)
O6 C30 C32 116.5(6)
C29 C30 C32 118.9(6)
C28 C31 H31A 109.5
C28 C31 H31B 109.5
H31A C31 H31B 109.5
C28 C31 H31C 109.5
H31A C31 H31C 109.5
H31B C31 H31C 109.5
C30 C32 H32A 109.5
C30 C32 H32B 109.5
H32A C32 H32B 109.5
C30 C32 H32C 109.5
H32A C32 H32C 109.5
H32B C32 H32C 109.5
O7 C33 H33A 109.5
O7 C33 H33B 109.5
H33A C33 H33B 109.5
O7 C33 H33C 109.5
H33A C33 H33C 109.5
H33B C33 H33C 109.5
O8 C34 H34A 109.5
O8 C34 H34B 109.5
H34A C34 H34B 109.5
O8 C34 H34C 109.5
H34A C34 H34C 109.5
H34B C34 H34C 109.5

loop_
_geom_bond_atom_site_label_1
_geom_bond_atom_site_label_2
_geom_bond_distance
Ni1 O3 2.014(4)
Ni1 O4 2.043(5)
Ni1 O6 2.043(4)
Ni1 O5 2.050(4)
Ni1 N4 2.102(5)
Ni1 N2 2.132(5)
S1 C1 1.742(6)
S1 C3 1.751(7)
S2 C3 1.746(7)
S2 C2 1.762(6)
S3 C4 1.752(7)
S3 C5 1.753(8)
S4 C6 1.737(8)
S4 C4 1.756(7)
S5 C7 1.658(7)
S5 C5 1.746(8)
S6 C8A 1.603(13)
S6 C8B 1.674(13)
S6 C6 1.737(9)
O1 C9 1.221(8)
O2 C16 1.222(7)
O3 C23 1.264(7)
O4 C25 1.273(8)
O5 C28 1.258(8)
O6 C30 1.272(8)
O7 C33 1.428(9)
O7 H7 0.8400
O8 C34 1.413(9)
O8 H8 0.8400
N1 C9 1.348(8)
N1 C10 1.457(8)
N1 H1 0.8800
N2 C13 1.332(8)
N2 C12 1.346(8)
N3 C16 1.328(8)
N3 C17 1.446(7)
N3 H3 0.8800
N4 C19 1.336(8)
N4 C20 1.345(8)
C1 C2 1.335(8)
C1 C9 1.505(9)
C2 C16 1.510(8)
C3 C4 1.352(9)
C5 C6 1.362(11)
C7 H7A 0.9800
C7 H7B 0.9800
C7 H7C 0.9800
C10 C11 1.527(9)
C10 H10A 0.9900
C10 H10B 0.9900
C11 C15 1.374(9)
C11 C12 1.384(9)
C12 H12 0.9500
C13 C14 1.371(10)
C13 H13 0.9500
C14 C15 1.394(10)
C14 H14 0.9500
C15 H15 0.9500
C17 C18 1.520(8)
C17 H17A 0.9900
C17 H17B 0.9900
C18 C19 1.368(8)
C18 C22 1.400(9)
C19 H19 0.9500
C20 C21 1.377(9)
C20 H20 0.9500
C21 C22 1.374(9)
C21 H21 0.9500
C22 H22 0.9500
C23 C24 1.384(9)
C23 C26 1.518(9)
C24 C25 1.390(9)
C24 H24 0.9500
C25 C27 1.506(9)
C26 H26A 0.9800
C26 H26B 0.9800
C26 H26C 0.9800
C27 H27A 0.9800
C27 H27B 0.9800
C27 H27C 0.9800
C28 C29 1.398(10)
C28 C31 1.530(9)
C29 C30 1.409(9)
C29 H29 0.9500
C30 C32 1.491(9)
C31 H31A 0.9800
C31 H31B 0.9800
C31 H31C 0.9800
C32 H32A 0.9800
C32 H32B 0.9800
C32 H32C 0.9800
C33 H33A 0.9800
C33 H33B 0.9800
C33 H33C 0.9800
C34 H34A 0.9800
C34 H34B 0.9800
C34 H34C 0.9800

loop_
_geom_hbond_atom_site_label_D
_geom_hbond_atom_site_label_H
_geom_hbond_atom_site_label_A
_geom_hbond_distance_DH
_geom_hbond_distance_HA
_geom_hbond_distance_DA
_geom_hbond_angle_DHA
_geom_hbond_site_symmetry_A
O7 H7 O5 0.84 1.97 2.808(6) 176.1 1_545
O8 H8 O7 0.84 1.88 2.716(8) 178.3 .
N1 H1 O8 0.88 2.02 2.790(7) 144.9 1_565
N3 H3 O1 0.88 2.00 2.804(7) 151.2 .

loop_
_geom_torsion_atom_site_label_1
_geom_torsion_atom_site_label_2
_geom_torsion_atom_site_label_3
_geom_torsion_atom_site_label_4
_geom_torsion
O4 Ni1 O3 C23 18.1(5)
O6 Ni1 O3 C23 47(3)
O5 Ni1 O3 C23 111.9(5)
N4 Ni1 O3 C23 -71.3(5)
N2 Ni1 O3 C23 -160.0(5)
O3 Ni1 O4 C25 -19.5(5)
O6 Ni1 O4 C25 162.1(5)
O5 Ni1 O4 C25 -108.5(5)
N4 Ni1 O4 C25 71.3(5)
N2 Ni1 O4 C25 43(5)
O3 Ni1 O5 C28 -171.8(5)
O4 Ni1 O5 C28 -82.8(5)
O6 Ni1 O5 C28 5.3(5)
N4 Ni1 O5 C28 101(3)
N2 Ni1 O5 C28 98.2(5)
O3 Ni1 O6 C30 57(3)
O4 Ni1 O6 C30 85.9(5)
O5 Ni1 O6 C30 -7.9(5)
N4 Ni1 O6 C30 175.2(5)
N2 Ni1 O6 C30 -96.0(5)
O3 Ni1 N2 C13 176.5(5)
O4 Ni1 N2 C13 114(5)
O6 Ni1 N2 C13 -4.9(5)
O5 Ni1 N2 C13 -94.4(5)
N4 Ni1 N2 C13 85.7(5)
O3 Ni1 N2 C12 -1.2(5)
O4 Ni1 N2 C12 -63(5)
O6 Ni1 N2 C12 177.4(5)
O5 Ni1 N2 C12 87.9(5)
N4 Ni1 N2 C12 -91.9(5)
O3 Ni1 N4 C19 -32.9(5)
O4 Ni1 N4 C19 -121.9(5)
O6 Ni1 N4 C19 149.9(5)
O5 Ni1 N4 C19 54(4)
N2 Ni1 N4 C19 57.0(5)
O3 Ni1 N4 C20 149.8(5)
O4 Ni1 N4 C20 60.7(5)
O6 Ni1 N4 C20 -27.4(5)
O5 Ni1 N4 C20 -123(3)
N2 Ni1 N4 C20 -120.3(5)
C3 S1 C1 C2 2.9(6)
C3 S1 C1 C9 179.6(5)
C9 C1 C2 C16 -1.1(11)
S1 C1 C2 C16 175.3(5)
C9 C1 C2 S2 -172.8(5)
S1 C1 C2 S2 3.6(7)
C3 S2 C2 C1 -8.0(6)
C3 S2 C2 C16 178.5(4)
C2 S2 C3 C4 -172.3(6)
C2 S2 C3 S1 9.7(4)
C1 S1 C3 C4 173.7(6)
C1 S1 C3 S2 -8.4(5)
S2 C3 C4 S3 -179.2(4)
S1 C3 C4 S3 -1.4(9)
S2 C3 C4 S4 -0.1(9)
S1 C3 C4 S4 177.6(4)
C5 S3 C4 C3 -169.0(7)
C5 S3 C4 S4 11.9(5)
C6 S4 C4 C3 169.2(7)
C6 S4 C4 S3 -11.6(5)
C7 S5 C5 C6 -88.9(9)
C7 S5 C5 S3 90.1(6)
C4 S3 C5 C6 -7.5(8)
C4 S3 C5 S5 173.5(5)
S5 C5 C6 S4 179.5(5)
S3 C5 C6 S4 0.5(11)
S5 C5 C6 S6 -3.0(13)
S3 C5 C6 S6 178.1(5)
C4 S4 C6 C5 6.8(8)
C4 S4 C6 S6 -170.9(6)
C8A S6 C6 C5 97.5(10)
C8B S6 C6 C5 176.3(9)
C8A S6 C6 S4 -85.0(8)
C8B S6 C6 S4 -6.1(9)
C10 N1 C9 O1 3.8(9)
C10 N1 C9 C1 -177.9(5)
C2 C1 C9 O1 -50.9(10)
S1 C1 C9 O1 132.7(6)
C2 C1 C9 N1 130.9(7)
S1 C1 C9 N1 -45.5(7)
C9 N1 C10 C11 79.0(7)
N1 C10 C11 C15 -157.8(6)
N1 C10 C11 C12 24.0(9)
C13 N2 C12 C11 -1.7(9)
Ni1 N2 C12 C11 176.1(5)
C15 C11 C12 N2 1.6(10)
C10 C11 C12 N2 179.7(6)
C12 N2 C13 C14 -0.3(10)
Ni1 N2 C13 C14 -178.0(5)
N2 C13 C14 C15 2.2(11)
C12 C11 C15 C14 0.4(10)
C10 C11 C15 C14 -177.8(7)
C13 C14 C15 C11 -2.2(11)
C17 N3 C16 O2 1.4(9)
C17 N3 C16 C2 -179.9(5)
C1 C2 C16 O2 -155.1(7)
S2 C2 C16 O2 17.0(7)
C1 C2 C16 N3 26.2(10)
S2 C2 C16 N3 -161.7(5)
C16 N3 C17 C18 84.1(7)
N3 C17 C18 C19 -3.5(9)
N3 C17 C18 C22 176.9(6)
C20 N4 C19 C18 2.4(9)
Ni1 N4 C19 C18 -175.0(5)
C22 C18 C19 N4 -1.5(10)
C17 C18 C19 N4 178.9(6)
C19 N4 C20 C21 -0.9(10)
Ni1 N4 C20 C21 176.5(5)
N4 C20 C21 C22 -1.3(11)
C20 C21 C22 C18 2.1(11)
C19 C18 C22 C21 -0.7(10)
C17 C18 C22 C21 178.9(6)
Ni1 O3 C23 C24 -9.5(9)
Ni1 O3 C23 C26 171.0(4)
O3 C23 C24 C25 -6.3(11)
C26 C23 C24 C25 173.2(7)
Ni1 O4 C25 C24 12.4(9)
Ni1 O4 C25 C27 -170.5(4)
C23 C24 C25 O4 4.5(11)
C23 C24 C25 C27 -172.5(6)
Ni1 O5 C28 C29 -0.5(10)
Ni1 O5 C28 C31 178.9(4)
O5 C28 C29 C30 -5.0(12)
C31 C28 C29 C30 175.7(7)
Ni1 O6 C30 C29 5.8(10)
Ni1 O6 C30 C32 -174.5(5)
C28 C29 C30 O6 2.0(12)
C28 C29 C30 C32 -177.7(7)
